data_1570274
loop_
_publ_author_name
'Mu, Ge'
'Gaynor, Ryan B.'
'McIntyre, Baylee N.'
'Donnadieu, Bruno'
'Creutz, Sidney E.'

_publ_section_title
;
 Synthesis and Characterization of Bipyridyl-(Imidazole)<sub>n</sub>
 Mn(II) Compounds and Their Evaluation as Potential Precatalysts for Water
 Oxidation.
;
_journal_issue 20
_journal_name_full 'Molecules (Basel, Switzerland)'
_journal_page_first 7221
_journal_paper_doi 10.3390/molecules28207221
_journal_volume 28
_journal_year 2023
_chemical_formula_moiety 'C19 H18 Cl2 Mn N6 O'
_chemical_formula_sum 'C19 H18 Cl2 Mn N6 O'
_chemical_formula_weight 472.23
_space_group_crystal_system monoclinic
_space_group_IT_number 15
_space_group_name_Hall '-C 2yc'
_space_group_name_H-M_alt 'C 1 2/c 1'
_atom_sites_solution_hydrogens geom
_audit_creation_method SHELXL-2018/3
_cell_angle_alpha 90
_cell_angle_beta 129.016(8)
_cell_angle_gamma 90
_cell_formula_units_Z 8
_cell_length_a 19.775(5)
_cell_length_b 17.494(4)
_cell_length_c 14.574(4)
_cell_measurement_reflns_used 1707
_cell_measurement_temperature 160(2)
_cell_measurement_theta_max 80.305
_cell_measurement_theta_min 3.829
_cell_volume 3917.3(18)
_computing_cell_refinement 'APEX4 v2021.4-0'
_computing_data_collection 'APEX4 v2021.4-0'
_computing_data_reduction 'Saint, APEX4 v2021.4-0.'
_computing_molecular_graphics 'Mercury V.4.2.0,POV-Ray v 3.7'
_computing_publication_material 'APEX4 v2021.4-0'
_computing_structure_refinement SHELXTL-2018/3
_computing_structure_solution SHELXT
_diffrn_ambient_temperature 160(2)
_diffrn_measured_fraction_theta_full 0.999
_diffrn_measured_fraction_theta_max 0.986
_diffrn_measurement_device_type 'Bruker AXS D8 Venture  '
_diffrn_measurement_method 'profile data from \q/2\q scans'
_diffrn_radiation_type CuK\a
_diffrn_radiation_wavelength 1.54178
_diffrn_reflns_av_R_equivalents 0.0483
_diffrn_reflns_av_unetI/netI 0.0290
_diffrn_reflns_Laue_measured_fraction_full 0.999
_diffrn_reflns_Laue_measured_fraction_max 0.986
_diffrn_reflns_limit_h_max 25
_diffrn_reflns_limit_h_min -23
_diffrn_reflns_limit_k_max 22
_diffrn_reflns_limit_k_min -21
_diffrn_reflns_limit_l_max 17
_diffrn_reflns_limit_l_min -18
_diffrn_reflns_number 25587
_diffrn_reflns_point_group_measured_fraction_full 0.999
_diffrn_reflns_point_group_measured_fraction_max 0.986
_diffrn_reflns_theta_full 67.679
_diffrn_reflns_theta_max 80.305
_diffrn_reflns_theta_min 3.829
_exptl_absorpt_coefficient_mu 8.198
_exptl_absorpt_correction_T_max 0.437
_exptl_absorpt_correction_T_min 0.176
_exptl_absorpt_correction_type multi-scan
_exptl_absorpt_process_details Sadabs
_exptl_crystal_colour yellow
_exptl_crystal_density_diffrn 1.601
_exptl_crystal_description 'prism frag'
_exptl_crystal_F_000 1928
_exptl_crystal_size_max 0.325
_exptl_crystal_size_mid 0.231
_exptl_crystal_size_min 0.121
_refine_diff_density_max 0.832
_refine_diff_density_min -0.292
_refine_diff_density_rms 0.072
_refine_ls_extinction_coef 0.00011(2)
_refine_ls_extinction_expression Fc^*^=kFc[1+0.001xFc^2^\l^3^/sin(2\q)]^-1/4^
_refine_ls_extinction_method 'SHELXL-2018/3 (Sheldrick 2018)'
_refine_ls_goodness_of_fit_ref 1.038
_refine_ls_hydrogen_treatment constr
_refine_ls_matrix_type full
_refine_ls_number_parameters 266
_refine_ls_number_reflns 4230
_refine_ls_number_restraints 0
_refine_ls_restrained_S_all 1.038
_refine_ls_R_factor_all 0.0458
_refine_ls_R_factor_gt 0.0374
_refine_ls_shift/su_max 0.001
_refine_ls_shift/su_mean 0.000
_refine_ls_structure_factor_coef Fsqd
_refine_ls_weighting_details 'w=1/[\s^2^(Fo^2^)+(0.0414P)^2^+8.4720P] where P=(Fo^2^+2Fc^2^)/3'
_refine_ls_weighting_scheme calc
_refine_ls_wR_factor_gt 0.0886
_refine_ls_wR_factor_ref 0.0934
_reflns_Friedel_coverage 0.000
_reflns_number_gt 3698
_reflns_number_total 4230
_reflns_threshold_expression 'I > 2\s(I)'
_cod_data_source_file compound3_cif.cif
_cod_data_source_block cu_c_sc_044_final
_cod_original_cell_volume 3917.3(17)
_cod_original_sg_symbol_H-M 'C 2/c'
_cod_database_code 1570274
_shelx_space_group_comment
;
The symmetry employed for this shelxl refinement is uniquely defined
by the following loop, which should always be used as a source of
symmetry information in preference to the above space-group names.
They are only intended as comments.
;
_shelx_estimated_absorpt_t_min 0.176
_shelx_estimated_absorpt_t_max 0.437

loop_
_space_group_symop_operation_xyz
'x, y, z'
'-x, y, -z+1/2'
'x+1/2, y+1/2, z'
'-x+1/2, y+1/2, -z+1/2'
'-x, -y, -z'
'x, -y, z-1/2'
'-x+1/2, -y+1/2, -z'
'x+1/2, -y+1/2, z-1/2'

loop_
_atom_site_label
_atom_site_type_symbol
_atom_site_fract_x
_atom_site_fract_y
_atom_site_fract_z
_atom_site_U_iso_or_equiv
_atom_site_adp_type
_atom_site_occupancy
_atom_site_site_symmetry_order
_atom_site_calc_flag
_atom_site_refinement_flags_posn
_atom_site_refinement_flags_adp
_atom_site_refinement_flags_occupancy
_atom_site_disorder_assembly
_atom_site_disorder_group
Mn1 Mn 0.26154(2) 0.32164(2) 0.73778(3) 0.02170(11) Uani 1 1 d . . . . .
Cl1 Cl 0.38436(4) 0.40247(3) 0.78879(5) 0.03042(15) Uani 1 1 d . . . . .
Cl2 Cl 0.18034(4) 0.44103(3) 0.71888(5) 0.02655(14) Uani 1 1 d . . . . .
O1 O 0.25316(12) 0.06959(9) 0.86236(16) 0.0283(4) Uani 1 1 d . . . . .
H1 H 0.267100 0.036456 0.835232 0.042 Uiso 1 1 calc R U . . .
N1 N 0.36325(13) 0.23873(12) 0.86721(17) 0.0241(4) Uani 1 1 d . . . . .
N2 N 0.41996(13) 0.13490(11) 0.97659(17) 0.0241(4) Uani 1 1 d . . . . .
N3 N 0.19876(14) 0.26999(12) 0.81595(18) 0.0257(4) Uani 1 1 d . . . . .
N4 N 0.15582(14) 0.17912(12) 0.87478(19) 0.0289(5) Uani 1 1 d . . . . .
N5 N 0.20097(12) 0.20464(11) 0.63578(17) 0.0215(4) Uani 1 1 d . . . . .
N6 N 0.19991(14) 0.33622(11) 0.54446(18) 0.0251(4) Uani 1 1 d . . . . .
C1 C 0.45220(16) 0.24642(15) 0.9451(2) 0.0261(5) Uani 1 1 d . . . . .
H1A H 0.483742 0.289674 0.950836 0.031 Uiso 1 1 calc R U . . .
C2 C 0.48783(16) 0.18259(15) 1.0122(2) 0.0268(5) Uani 1 1 d . . . . .
H2 H 0.548065 0.172685 1.072339 0.032 Uiso 1 1 calc R U . . .
C3 C 0.34559(15) 0.17128(13) 0.8875(2) 0.0227(5) Uani 1 1 d . . . . .
C4 C 0.14542(17) 0.30155(15) 0.8366(2) 0.0289(5) Uani 1 1 d . . . . .
H4 H 0.129844 0.354010 0.827199 0.035 Uiso 1 1 calc R U . . .
C5 C 0.11883(17) 0.24638(16) 0.8724(2) 0.0307(5) Uani 1 1 d . . . . .
H5 H 0.081626 0.252841 0.892049 0.037 Uiso 1 1 calc R U . . .
C6 C 0.20390(15) 0.19685(14) 0.8408(2) 0.0236(5) Uani 1 1 d . . . . .
C7 C 0.25267(15) 0.14164(13) 0.8208(2) 0.0239(5) Uani 1 1 d . . . . .
C8 C 0.20178(15) 0.14015(13) 0.6857(2) 0.0228(5) Uani 1 1 d . . . . .
C9 C 0.15535(16) 0.07543(14) 0.6217(2) 0.0278(5) Uani 1 1 d . . . . .
H9 H 0.155350 0.031256 0.659593 0.033 Uiso 1 1 calc R U . . .
C10 C 0.10916(17) 0.07716(14) 0.5012(2) 0.0298(5) Uani 1 1 d . . . . .
H10 H 0.076155 0.033892 0.454557 0.036 Uiso 1 1 calc R U . . .
C11 C 0.11085(16) 0.14172(14) 0.4485(2) 0.0275(5) Uani 1 1 d . . . . .
H11 H 0.081738 0.142686 0.366098 0.033 Uiso 1 1 calc R U . . .
C12 C 0.15604(15) 0.20527(13) 0.5183(2) 0.0223(5) Uani 1 1 d . . . . .
C13 C 0.15581(15) 0.27865(13) 0.4674(2) 0.0227(5) Uani 1 1 d . . . . .
C14 C 0.11250(17) 0.28787(15) 0.3473(2) 0.0285(5) Uani 1 1 d . . . . .
H14 H 0.082712 0.246197 0.294278 0.034 Uiso 1 1 calc R U . . .
C15 C 0.11365(17) 0.35893(16) 0.3065(2) 0.0315(6) Uani 1 1 d . . . . .
H15 H 0.082773 0.367126 0.224542 0.038 Uiso 1 1 calc R U . . .
C16 C 0.15980(18) 0.41749(15) 0.3856(2) 0.0310(6) Uani 1 1 d . . . . .
H16 H 0.162126 0.466570 0.359762 0.037 Uiso 1 1 calc R U . . .
C17 C 0.20260(18) 0.40307(14) 0.5033(2) 0.0303(5) Uani 1 1 d . . . . .
H17 H 0.235957 0.443126 0.558258 0.036 Uiso 1 1 calc R U . . .
C18 C 0.43500(17) 0.06255(14) 1.0376(2) 0.0308(5) Uani 1 1 d . . . . .
H18A H 0.401260 0.061884 1.065869 0.046 Uiso 1 1 calc R U . . .
H18B H 0.497064 0.057484 1.104941 0.046 Uiso 1 1 calc R U . . .
H18C H 0.416751 0.019902 0.982918 0.046 Uiso 1 1 calc R U . . .
C19 C 0.1438(2) 0.10632(17) 0.9130(3) 0.0415(7) Uani 1 1 d . . . . .
H19A H 0.121453 0.067813 0.851186 0.062 Uiso 1 1 calc R U . . .
H19B H 0.102119 0.113353 0.927696 0.062 Uiso 1 1 calc R U . . .
H19C H 0.199689 0.089207 0.985802 0.062 Uiso 1 1 calc R U . . .

loop_
_atom_site_aniso_label
_atom_site_aniso_U_11
_atom_site_aniso_U_22
_atom_site_aniso_U_33
_atom_site_aniso_U_23
_atom_site_aniso_U_13
_atom_site_aniso_U_12
Mn1 0.0231(2) 0.01840(19) 0.02215(19) 0.00071(14) 0.01355(16) 0.00200(14)
Cl1 0.0274(3) 0.0239(3) 0.0388(3) 0.0000(2) 0.0203(3) 0.0000(2)
Cl2 0.0270(3) 0.0202(3) 0.0329(3) -0.0025(2) 0.0190(2) -0.0003(2)
O1 0.0313(9) 0.0212(8) 0.0341(9) 0.0058(7) 0.0214(8) 0.0023(7)
N1 0.0219(10) 0.0264(10) 0.0242(10) 0.0029(8) 0.0145(8) 0.0014(8)
N2 0.0231(10) 0.0241(10) 0.0243(10) 0.0035(8) 0.0145(8) 0.0027(8)
N3 0.0283(11) 0.0244(10) 0.0272(10) 0.0007(8) 0.0188(9) 0.0031(8)
N4 0.0298(11) 0.0305(11) 0.0317(11) 0.0016(9) 0.0219(10) -0.0008(9)
N5 0.0206(9) 0.0214(9) 0.0242(9) 0.0006(7) 0.0149(8) 0.0019(7)
N6 0.0298(11) 0.0215(10) 0.0279(10) 0.0022(8) 0.0200(9) 0.0040(8)
C1 0.0222(12) 0.0315(13) 0.0266(12) 0.0006(10) 0.0163(10) -0.0025(10)
C2 0.0208(11) 0.0342(13) 0.0256(11) 0.0036(10) 0.0146(10) 0.0030(10)
C3 0.0232(11) 0.0240(11) 0.0230(11) 0.0029(9) 0.0156(10) 0.0040(9)
C4 0.0318(13) 0.0320(13) 0.0271(12) 0.0002(10) 0.0205(11) 0.0057(10)
C5 0.0290(13) 0.0369(14) 0.0320(13) 0.0019(11) 0.0220(11) 0.0040(11)
C6 0.0216(11) 0.0269(12) 0.0224(11) 0.0010(9) 0.0139(10) -0.0005(9)
C7 0.0253(12) 0.0201(11) 0.0262(12) 0.0034(9) 0.0162(10) 0.0009(9)
C8 0.0220(11) 0.0224(11) 0.0264(11) 0.0015(9) 0.0164(10) 0.0037(9)
C9 0.0253(12) 0.0211(12) 0.0354(13) 0.0014(10) 0.0184(11) 0.0019(9)
C10 0.0279(13) 0.0227(12) 0.0337(13) -0.0052(10) 0.0169(11) 0.0004(10)
C11 0.0269(12) 0.0275(12) 0.0246(11) -0.0027(9) 0.0146(10) 0.0035(10)
C12 0.0199(11) 0.0240(11) 0.0253(11) 0.0003(9) 0.0154(9) 0.0042(9)
C13 0.0211(11) 0.0245(12) 0.0260(11) 0.0004(9) 0.0165(10) 0.0039(9)
C14 0.0280(12) 0.0331(13) 0.0256(12) 0.0008(10) 0.0175(10) 0.0035(10)
C15 0.0321(13) 0.0383(14) 0.0278(12) 0.0079(11) 0.0207(11) 0.0112(11)
C16 0.0363(14) 0.0277(13) 0.0392(14) 0.0096(11) 0.0288(12) 0.0099(11)
C17 0.0383(14) 0.0230(12) 0.0346(13) 0.0011(10) 0.0254(12) 0.0031(10)
C18 0.0310(13) 0.0259(12) 0.0296(12) 0.0074(10) 0.0163(11) 0.0065(10)
C19 0.0479(17) 0.0363(15) 0.0579(19) 0.0073(13) 0.0417(16) -0.0018(13)

loop_
_atom_type_symbol
_atom_type_description
_atom_type_scat_dispersion_real
_atom_type_scat_dispersion_imag
_atom_type_scat_source
C C 0.0181 0.0091 'International Tables Vol C Tables 4.2.6.8 and 6.1.1.4'
H H 0.0000 0.0000 'International Tables Vol C Tables 4.2.6.8 and 6.1.1.4'
Cl Cl 0.3639 0.7018 'International Tables Vol C Tables 4.2.6.8 and 6.1.1.4'
Mn Mn -0.5299 2.8052 'International Tables Vol C Tables 4.2.6.8 and 6.1.1.4'
N N 0.0311 0.0180 'International Tables Vol C Tables 4.2.6.8 and 6.1.1.4'
O O 0.0492 0.0322 'International Tables Vol C Tables 4.2.6.8 and 6.1.1.4'

loop_
_geom_angle_atom_site_label_1
_geom_angle_atom_site_label_2
_geom_angle_atom_site_label_3
_geom_angle
_geom_angle_site_symmetry_1
_geom_angle_site_symmetry_3
_geom_angle_publ_flag
N1 Mn1 N6 128.20(7) . . ?
N1 Mn1 N3 78.93(8) . . ?
N6 Mn1 N3 127.90(8) . . ?
N1 Mn1 N5 78.35(7) . . ?
N6 Mn1 N5 69.74(7) . . ?
N3 Mn1 N5 75.93(7) . . ?
N1 Mn1 Cl1 85.73(6) . . ?
N6 Mn1 Cl1 88.13(6) . . ?
N3 Mn1 Cl1 142.65(6) . . ?
N5 Mn1 Cl1 133.89(5) . . ?
N1 Mn1 Cl2 143.27(6) . . ?
N6 Mn1 Cl2 87.95(5) . . ?
N3 Mn1 Cl2 82.94(5) . . ?
N5 Mn1 Cl2 127.43(5) . . ?
Cl1 Mn1 Cl2 89.81(3) . . ?
C7 O1 H1 109.5 . . ?
C3 N1 C1 106.6(2) . . ?
C3 N1 Mn1 123.37(16) . . ?
C1 N1 Mn1 129.93(16) . . ?
C3 N2 C2 106.8(2) . . ?
C3 N2 C18 131.9(2) . . ?
C2 N2 C18 121.2(2) . . ?
C6 N3 C4 105.4(2) . . ?
C6 N3 Mn1 122.59(16) . . ?
C4 N3 Mn1 131.78(17) . . ?
C6 N4 C5 106.2(2) . . ?
C6 N4 C19 131.0(2) . . ?
C5 N4 C19 122.8(2) . . ?
C8 N5 C12 118.2(2) . . ?
C8 N5 Mn1 124.08(15) . . ?
C12 N5 Mn1 117.44(15) . . ?
C17 N6 C13 118.1(2) . . ?
C17 N6 Mn1 121.01(17) . . ?
C13 N6 Mn1 120.80(16) . . ?
C2 C1 N1 109.2(2) . . ?
C2 C1 H1A 125.4 . . ?
N1 C1 H1A 125.4 . . ?
C1 C2 N2 106.7(2) . . ?
C1 C2 H2 126.6 . . ?
N2 C2 H2 126.6 . . ?
N1 C3 N2 110.7(2) . . ?
N1 C3 C7 122.9(2) . . ?
N2 C3 C7 126.3(2) . . ?
C5 C4 N3 109.5(2) . . ?
C5 C4 H4 125.2 . . ?
N3 C4 H4 125.2 . . ?
C4 C5 N4 107.0(2) . . ?
C4 C5 H5 126.5 . . ?
N4 C5 H5 126.5 . . ?
N3 C6 N4 111.9(2) . . ?
N3 C6 C7 120.9(2) . . ?
N4 C6 C7 127.0(2) . . ?
O1 C7 C6 108.82(19) . . ?
O1 C7 C3 110.65(19) . . ?
C6 C7 C3 108.45(19) . . ?
O1 C7 C8 111.00(19) . . ?
C6 C7 C8 105.80(18) . . ?
C3 C7 C8 111.92(19) . . ?
N5 C8 C9 123.2(2) . . ?
N5 C8 C7 117.0(2) . . ?
C9 C8 C7 119.7(2) . . ?
C10 C9 C8 117.9(2) . . ?
C10 C9 H9 121.1 . . ?
C8 C9 H9 121.1 . . ?
C9 C10 C11 120.0(2) . . ?
C9 C10 H10 120.0 . . ?
C11 C10 H10 120.0 . . ?
C10 C11 C12 118.5(2) . . ?
C10 C11 H11 120.7 . . ?
C12 C11 H11 120.7 . . ?
N5 C12 C11 122.2(2) . . ?
N5 C12 C13 115.9(2) . . ?
C11 C12 C13 121.9(2) . . ?
N6 C13 C14 121.8(2) . . ?
N6 C13 C12 115.8(2) . . ?
C14 C13 C12 122.4(2) . . ?
C15 C14 C13 118.7(2) . . ?
C15 C14 H14 120.6 . . ?
C13 C14 H14 120.6 . . ?
C16 C15 C14 119.5(2) . . ?
C16 C15 H15 120.3 . . ?
C14 C15 H15 120.3 . . ?
C15 C16 C17 118.1(2) . . ?
C15 C16 H16 120.9 . . ?
C17 C16 H16 120.9 . . ?
N6 C17 C16 123.7(2) . . ?
N6 C17 H17 118.1 . . ?
C16 C17 H17 118.1 . . ?
N2 C18 H18A 109.5 . . ?
N2 C18 H18B 109.5 . . ?
H18A C18 H18B 109.5 . . ?
N2 C18 H18C 109.5 . . ?
H18A C18 H18C 109.5 . . ?
H18B C18 H18C 109.5 . . ?
N4 C19 H19A 109.5 . . ?
N4 C19 H19B 109.5 . . ?
H19A C19 H19B 109.5 . . ?
N4 C19 H19C 109.5 . . ?
H19A C19 H19C 109.5 . . ?
H19B C19 H19C 109.5 . . ?

loop_
_geom_bond_atom_site_label_1
_geom_bond_atom_site_label_2
_geom_bond_distance
_geom_bond_site_symmetry_2
_geom_bond_publ_flag
Mn1 N1 2.220(2) . ?
Mn1 N6 2.273(2) . ?
Mn1 N3 2.331(2) . ?
Mn1 N5 2.365(2) . ?
Mn1 Cl1 2.4855(9) . ?
Mn1 Cl2 2.5415(8) . ?
O1 C7 1.396(3) . ?
O1 H1 0.8400 . ?
N1 C3 1.316(3) . ?
N1 C1 1.374(3) . ?
N2 C3 1.360(3) . ?
N2 C2 1.375(3) . ?
N2 C18 1.466(3) . ?
N3 C6 1.316(3) . ?
N3 C4 1.382(3) . ?
N4 C6 1.356(3) . ?
N4 C5 1.374(3) . ?
N4 C19 1.469(3) . ?
N5 C8 1.337(3) . ?
N5 C12 1.343(3) . ?
N6 C17 1.331(3) . ?
N6 C13 1.343(3) . ?
C1 C2 1.354(3) . ?
C1 H1A 0.9500 . ?
C2 H2 0.9500 . ?
C3 C7 1.530(3) . ?
C4 C5 1.350(4) . ?
C4 H4 0.9500 . ?
C5 H5 0.9500 . ?
C6 C7 1.517(3) . ?
C7 C8 1.547(3) . ?
C8 C9 1.385(3) . ?
C9 C10 1.378(4) . ?
C9 H9 0.9500 . ?
C10 C11 1.379(4) . ?
C10 H10 0.9500 . ?
C11 C12 1.388(3) . ?
C11 H11 0.9500 . ?
C12 C13 1.482(3) . ?
C13 C14 1.391(3) . ?
C14 C15 1.384(4) . ?
C14 H14 0.9500 . ?
C15 C16 1.373(4) . ?
C15 H15 0.9500 . ?
C16 C17 1.377(4) . ?
C16 H16 0.9500 . ?
C17 H17 0.9500 . ?
C18 H18A 0.9800 . ?
C18 H18B 0.9800 . ?
C18 H18C 0.9800 . ?
C19 H19A 0.9800 . ?
C19 H19B 0.9800 . ?
C19 H19C 0.9800 . ?

loop_
_geom_torsion_atom_site_label_1
_geom_torsion_atom_site_label_2
_geom_torsion_atom_site_label_3
_geom_torsion_atom_site_label_4
_geom_torsion
_geom_torsion_site_symmetry_1
_geom_torsion_site_symmetry_2
_geom_torsion_site_symmetry_3
_geom_torsion_site_symmetry_4
_geom_torsion_publ_flag
C3 N1 C1 C2 0.2(3) . . . . ?
Mn1 N1 C1 C2 176.01(17) . . . . ?
N1 C1 C2 N2 -0.7(3) . . . . ?
C3 N2 C2 C1 1.0(3) . . . . ?
C18 N2 C2 C1 -175.2(2) . . . . ?
C1 N1 C3 N2 0.5(3) . . . . ?
Mn1 N1 C3 N2 -175.71(15) . . . . ?
C1 N1 C3 C7 178.3(2) . . . . ?
Mn1 N1 C3 C7 2.1(3) . . . . ?
C2 N2 C3 N1 -0.9(3) . . . . ?
C18 N2 C3 N1 174.7(2) . . . . ?
C2 N2 C3 C7 -178.7(2) . . . . ?
C18 N2 C3 C7 -3.0(4) . . . . ?
C6 N3 C4 C5 -0.7(3) . . . . ?
Mn1 N3 C4 C5 173.88(18) . . . . ?
N3 C4 C5 N4 0.2(3) . . . . ?
C6 N4 C5 C4 0.3(3) . . . . ?
C19 N4 C5 C4 178.1(2) . . . . ?
C4 N3 C6 N4 0.9(3) . . . . ?
Mn1 N3 C6 N4 -174.27(15) . . . . ?
C4 N3 C6 C7 175.9(2) . . . . ?
Mn1 N3 C6 C7 0.7(3) . . . . ?
C5 N4 C6 N3 -0.8(3) . . . . ?
C19 N4 C6 N3 -178.3(3) . . . . ?
C5 N4 C6 C7 -175.4(2) . . . . ?
C19 N4 C6 C7 7.1(4) . . . . ?
N3 C6 C7 O1 175.7(2) . . . . ?
N4 C6 C7 O1 -10.1(3) . . . . ?
N3 C6 C7 C3 55.3(3) . . . . ?
N4 C6 C7 C3 -130.5(2) . . . . ?
N3 C6 C7 C8 -65.0(3) . . . . ?
N4 C6 C7 C8 109.2(3) . . . . ?
N1 C3 C7 O1 -178.4(2) . . . . ?
N2 C3 C7 O1 -0.9(3) . . . . ?
N1 C3 C7 C6 -59.1(3) . . . . ?
N2 C3 C7 C6 118.4(2) . . . . ?
N1 C3 C7 C8 57.2(3) . . . . ?
N2 C3 C7 C8 -125.3(2) . . . . ?
C12 N5 C8 C9 -3.2(3) . . . . ?
Mn1 N5 C8 C9 170.33(18) . . . . ?
C12 N5 C8 C7 -178.9(2) . . . . ?
Mn1 N5 C8 C7 -5.4(3) . . . . ?
O1 C7 C8 N5 -175.99(19) . . . . ?
C6 C7 C8 N5 66.1(3) . . . . ?
C3 C7 C8 N5 -51.8(3) . . . . ?
O1 C7 C8 C9 8.1(3) . . . . ?
C6 C7 C8 C9 -109.8(2) . . . . ?
C3 C7 C8 C9 132.3(2) . . . . ?
N5 C8 C9 C10 2.7(4) . . . . ?
C7 C8 C9 C10 178.4(2) . . . . ?
C8 C9 C10 C11 0.6(4) . . . . ?
C9 C10 C11 C12 -3.3(4) . . . . ?
C8 N5 C12 C11 0.2(3) . . . . ?
Mn1 N5 C12 C11 -173.68(18) . . . . ?
C8 N5 C12 C13 178.76(19) . . . . ?
Mn1 N5 C12 C13 4.8(3) . . . . ?
C10 C11 C12 N5 2.9(4) . . . . ?
C10 C11 C12 C13 -175.5(2) . . . . ?
C17 N6 C13 C14 -1.1(3) . . . . ?
Mn1 N6 C13 C14 175.49(18) . . . . ?
C17 N6 C13 C12 179.2(2) . . . . ?
Mn1 N6 C13 C12 -4.3(3) . . . . ?
N5 C12 C13 N6 -0.6(3) . . . . ?
C11 C12 C13 N6 177.9(2) . . . . ?
N5 C12 C13 C14 179.7(2) . . . . ?
C11 C12 C13 C14 -1.8(4) . . . . ?
N6 C13 C14 C15 -1.4(4) . . . . ?
C12 C13 C14 C15 178.3(2) . . . . ?
C13 C14 C15 C16 2.3(4) . . . . ?
C14 C15 C16 C17 -0.8(4) . . . . ?
C13 N6 C17 C16 2.8(4) . . . . ?
Mn1 N6 C17 C16 -173.8(2) . . . . ?
C15 C16 C17 N6 -1.9(4) . . . . ?
